data_7154257
loop_
_publ_author_name
'Xuan, Jun'
'Pan, Saiyong'
'Zhang, Yuanbao'
'Ye, Bin'
'Ding, Hanfeng'

_publ_section_title
;
 Construction of the tricyclic core of steenkrotin-type diterpenoids via
 intramolecular [3 + 2] cycloaddition.
;
_journal_issue 6
_journal_name_full 'Organic &amp; biomolecular chemistry'
_journal_page_first 1643
_journal_page_last 1646
_journal_paper_doi 10.1039/c4ob02439g
_journal_volume 13
_journal_year 2015
_chemical_absolute_configuration unk
_chemical_formula_moiety 'C13 H17 N O4'
_chemical_formula_sum 'C13 H17 N O4'
_chemical_formula_weight 251.28
_chemical_name_systematic
;
 ?
;
_space_group_IT_number 9
_symmetry_cell_setting monoclinic
_symmetry_space_group_name_Hall 'C -2yc'
_symmetry_space_group_name_H-M 'C 1 c 1'
_atom_sites_solution_hydrogens geom
_atom_sites_solution_primary direct
_atom_sites_solution_secondary difmap
_audit_creation_method SHELXL-97
_audit_update_record
;
2014-11-06 deposited with the CCDC.
2014-12-16 downloaded from the CCDC.
;
_cell_angle_alpha 90.00
_cell_angle_beta 102.242(3)
_cell_angle_gamma 90.00
_cell_formula_units_Z 4
_cell_length_a 7.4735(6)
_cell_length_b 23.4154(11)
_cell_length_c 7.4325(7)
_cell_measurement_reflns_used 6201
_cell_measurement_temperature 296(2)
_cell_measurement_theta_max 27.4
_cell_measurement_theta_min 3.3
_cell_volume 1271.07(17)
_computing_cell_refinement 'PROCESS-AUTO  (Rigaku,2006)'
_computing_data_collection 'PROCESS-AUTO  (Rigaku,2006)'
_computing_data_reduction 'CrystalStructure (Rigaku,2007)'
_computing_molecular_graphics 'Ortep3 for windows (Farrugia,1997)'
_computing_publication_material 'WinGX (Farrugia, 1999)'
_computing_structure_refinement 'SHELXL-97 (Sheldrick, 2008)'
_computing_structure_solution 'SHELXS-97 (Sheldrick, 2008)'
_diffrn_ambient_temperature 296(2)
_diffrn_detector_area_resol_mean 10.00
_diffrn_measured_fraction_theta_full 0.998
_diffrn_measured_fraction_theta_max 0.998
_diffrn_measurement_device_type 'Rigaku RAXIS-RAPID/ZJUG'
_diffrn_measurement_method \w
_diffrn_radiation_monochromator graphite
_diffrn_radiation_source 'rotating anode'
_diffrn_radiation_type MoK\a
_diffrn_radiation_wavelength 0.71073
_diffrn_reflns_av_R_equivalents 0.0963
_diffrn_reflns_av_sigmaI/netI 0.0611
_diffrn_reflns_limit_h_max 8
_diffrn_reflns_limit_h_min -8
_diffrn_reflns_limit_k_max 27
_diffrn_reflns_limit_k_min -27
_diffrn_reflns_limit_l_max 8
_diffrn_reflns_limit_l_min -8
_diffrn_reflns_number 4614
_diffrn_reflns_theta_full 25.00
_diffrn_reflns_theta_max 25.00
_diffrn_reflns_theta_min 3.30
_exptl_absorpt_coefficient_mu 0.097
_exptl_absorpt_correction_T_max 0.9808
_exptl_absorpt_correction_T_min 0.9438
_exptl_absorpt_correction_type multi-scan
_exptl_absorpt_process_details 'Higashi, T. (1995)'
_exptl_crystal_colour yellow
_exptl_crystal_density_diffrn 1.313
_exptl_crystal_density_method 'not measured'
_exptl_crystal_description platelet
_exptl_crystal_F_000 536
_exptl_crystal_size_max 0.49
_exptl_crystal_size_mid 0.37
_exptl_crystal_size_min 0.20
_refine_diff_density_max 0.209
_refine_diff_density_min -0.308
_refine_diff_density_rms 0.068
_refine_ls_extinction_coef 0.055(7)
_refine_ls_extinction_expression Fc^*^=kFc[1+0.001xFc^2^\l^3^/sin(2\q)]^-1/4^
_refine_ls_extinction_method SHELXL
_refine_ls_goodness_of_fit_ref 1.004
_refine_ls_hydrogen_treatment constr
_refine_ls_matrix_type full
_refine_ls_number_parameters 164
_refine_ls_number_reflns 1123
_refine_ls_number_restraints 2
_refine_ls_restrained_S_all 1.003
_refine_ls_R_factor_all 0.0661
_refine_ls_R_factor_gt 0.0620
_refine_ls_shift/su_max 0.000
_refine_ls_shift/su_mean 0.000
_refine_ls_structure_factor_coef Fsqd
_refine_ls_weighting_details 'calc w=1/[\s^2^(Fo^2^)+(0.0890P)^2^+0.7097P] where P=(Fo^2^+2Fc^2^)/3'
_refine_ls_weighting_scheme calc
_refine_ls_wR_factor_gt 0.1505
_refine_ls_wR_factor_ref 0.1543
_reflns_number_gt 1024
_reflns_number_total 1123
_reflns_threshold_expression >2sigma(I)
_cod_data_source_file c4ob02439g2.cif
_cod_data_source_block psy-01
_cod_depositor_comments 'Adding full bibliography for 7154257.cif.'
_cod_database_code 7154257

loop_
_symmetry_equiv_pos_as_xyz
'x, y, z'
'x, -y, z+1/2'
'x+1/2, y+1/2, z'
'x+1/2, -y+1/2, z+1/2'

loop_
_atom_site_label
_atom_site_type_symbol
_atom_site_fract_x
_atom_site_fract_y
_atom_site_fract_z
_atom_site_U_iso_or_equiv
_atom_site_adp_type
_atom_site_occupancy
_atom_site_symmetry_multiplicity
_atom_site_calc_flag
_atom_site_refinement_flags
C1 C 0.4657(7) 0.29586(19) 0.7727(8) 0.0615(13) Uani 1 1 d .
C2 C 0.2873(8) 0.3255(2) 0.7584(8) 0.0658(13) Uani 1 1 d .
H2A H 0.2751 0.3393 0.8782 0.079 Uiso 1 1 calc R
H2B H 0.1869 0.2995 0.7121 0.079 Uiso 1 1 calc R
C3 C 0.2854(7) 0.37560(19) 0.6246(6) 0.0533(11) Uani 1 1 d .
H3A H 0.1760 0.3983 0.6201 0.064 Uiso 1 1 calc R
H3B H 0.3909 0.3998 0.6686 0.064 Uiso 1 1 calc R
C4 C 0.2894(5) 0.35419(16) 0.4321(6) 0.0417(9) Uani 1 1 d .
H4 H 0.1754 0.3328 0.3902 0.050 Uiso 1 1 calc R
C5 C 0.2865(5) 0.40304(18) 0.2923(5) 0.0444(9) Uani 1 1 d .
H5 H 0.3031 0.3868 0.1754 0.053 Uiso 1 1 calc R
C6 C 0.4327(8) 0.4466(2) 0.3562(7) 0.0690(14) Uani 1 1 d .
H6 H 0.3981 0.4825 0.3908 0.083 Uiso 1 1 calc R
C7 C 0.6100(10) 0.4366(4) 0.3659(10) 0.096(2) Uani 1 1 d .
H7 H 0.6920 0.4664 0.4019 0.115 Uiso 1 1 calc R
C8 C 0.6854(8) 0.3800(4) 0.3221(10) 0.103(3) Uani 1 1 d .
H8A H 0.6396 0.3717 0.1927 0.123 Uiso 1 1 calc R
H8B H 0.8176 0.3828 0.3428 0.123 Uiso 1 1 calc R
C9 C 0.6376(6) 0.3320(3) 0.4322(7) 0.0719(17) Uani 1 1 d .
C10 C 0.4470(6) 0.3114(2) 0.4293(6) 0.0561(13) Uani 1 1 d .
H10 H 0.4098 0.2883 0.3176 0.067 Uiso 1 1 calc R
C11 C 0.4914(8) 0.2696(2) 0.5911(9) 0.0749(18) Uani 1 1 d .
H11 H 0.4130 0.2358 0.5632 0.090 Uiso 1 1 calc R
C12 C 0.0639(9) 0.46524(19) 0.1152(7) 0.0632(13) Uani 1 1 d .
H12A H 0.1571 0.4947 0.1280 0.076 Uiso 1 1 calc R
H12B H -0.0519 0.4837 0.1166 0.076 Uiso 1 1 calc R
C13 C -0.0977(9) 0.3996(3) -0.0990(9) 0.0822(17) Uani 1 1 d .
H13A H -0.0992 0.3822 -0.2163 0.123 Uiso 1 1 calc R
H13B H -0.2098 0.4202 -0.1043 0.123 Uiso 1 1 calc R
H13C H -0.0857 0.3705 -0.0062 0.123 Uiso 1 1 calc R
N1 N 0.7622(7) 0.2998(4) 0.5214(8) 0.098(2) Uani 1 1 d .
O1 O 0.5871(6) 0.29369(19) 0.9087(6) 0.0823(13) Uani 1 1 d .
O2 O 0.6761(7) 0.2537(3) 0.5998(8) 0.1036(18) Uani 1 1 d .
O3 O 0.1072(4) 0.42780(12) 0.2657(4) 0.0513(8) Uani 1 1 d .
O4 O 0.0512(6) 0.43754(15) -0.0554(5) 0.0691(11) Uani 1 1 d .

loop_
_atom_site_aniso_label
_atom_site_aniso_U_11
_atom_site_aniso_U_22
_atom_site_aniso_U_33
_atom_site_aniso_U_23
_atom_site_aniso_U_13
_atom_site_aniso_U_12
C1 0.055(3) 0.050(2) 0.071(3) 0.015(2) -0.004(2) -0.006(2)
C2 0.069(3) 0.072(3) 0.058(3) 0.021(2) 0.018(2) 0.009(2)
C3 0.064(3) 0.055(2) 0.045(3) 0.0042(19) 0.019(2) 0.014(2)
C4 0.0362(18) 0.0431(19) 0.043(2) -0.0057(15) 0.0028(15) 0.0021(16)
C5 0.043(2) 0.056(2) 0.035(2) -0.0007(17) 0.0100(16) -0.0035(19)
C6 0.078(4) 0.071(3) 0.059(3) 0.002(2) 0.019(3) -0.024(3)
C7 0.080(4) 0.131(6) 0.075(4) 0.012(4) 0.012(3) -0.054(5)
C8 0.042(3) 0.192(8) 0.074(4) -0.009(5) 0.013(3) -0.011(4)
C9 0.035(2) 0.122(5) 0.056(3) -0.031(3) 0.003(2) 0.012(3)
C10 0.049(3) 0.061(2) 0.051(3) -0.0276(19) -0.0067(19) 0.008(2)
C11 0.067(3) 0.050(2) 0.089(4) -0.014(2) -0.025(3) 0.016(2)
C12 0.085(4) 0.048(2) 0.055(3) 0.011(2) 0.011(2) 0.003(2)
C13 0.089(4) 0.084(3) 0.070(4) -0.010(3) 0.008(3) -0.009(3)
N1 0.054(3) 0.163(6) 0.070(3) -0.034(4) -0.005(2) 0.043(4)
O1 0.071(2) 0.095(3) 0.070(3) 0.015(2) -0.010(2) 0.003(2)
O2 0.084(3) 0.112(3) 0.100(4) -0.020(3) -0.014(3) 0.060(3)
O3 0.0584(19) 0.0560(16) 0.0413(17) 0.0106(12) 0.0148(13) 0.0095(14)
O4 0.094(3) 0.071(2) 0.0443(19) 0.0072(15) 0.0192(17) -0.0108(19)

loop_
_atom_type_symbol
_atom_type_description
_atom_type_scat_dispersion_real
_atom_type_scat_dispersion_imag
_atom_type_scat_source
C C 0.0033 0.0016 'International Tables Vol C Tables 4.2.6.8 and 6.1.1.4'
H H 0.0000 0.0000 'International Tables Vol C Tables 4.2.6.8 and 6.1.1.4'
N N 0.0061 0.0033 'International Tables Vol C Tables 4.2.6.8 and 6.1.1.4'
O O 0.0106 0.0060 'International Tables Vol C Tables 4.2.6.8 and 6.1.1.4'

loop_
_geom_angle_atom_site_label_1
_geom_angle_atom_site_label_2
_geom_angle_atom_site_label_3
_geom_angle
O1 C1 C2 125.6(6)
O1 C1 C11 120.6(5)
C2 C1 C11 113.7(4)
C1 C2 C3 106.7(4)
C1 C2 H2A 110.4
C3 C2 H2A 110.4
C1 C2 H2B 110.4
C3 C2 H2B 110.4
H2A C2 H2B 108.6
C4 C3 C2 110.9(4)
C4 C3 H3A 109.5
C2 C3 H3A 109.5
C4 C3 H3B 109.5
C2 C3 H3B 109.5
H3A C3 H3B 108.0
C3 C4 C5 112.9(3)
C3 C4 C10 113.1(3)
C5 C4 C10 111.9(4)
C3 C4 H4 106.1
C5 C4 H4 106.1
C10 C4 H4 106.1
O3 C5 C6 111.5(4)
O3 C5 C4 105.8(3)
C6 C5 C4 112.8(4)
O3 C5 H5 108.9
C6 C5 H5 108.9
C4 C5 H5 108.9
C7 C6 C5 123.2(6)
C7 C6 H6 118.4
C5 C6 H6 118.4
C6 C7 C8 123.9(6)
C6 C7 H7 118.1
C8 C7 H7 118.1
C9 C8 C7 113.9(5)
C9 C8 H8A 108.8
C7 C8 H8A 108.8
C9 C8 H8B 108.8
C7 C8 H8B 108.8
H8A C8 H8B 107.7
N1 C9 C8 120.3(6)
N1 C9 C10 113.9(6)
C8 C9 C10 125.3(5)
C9 C10 C11 98.5(4)
C9 C10 C4 120.9(4)
C11 C10 C4 116.2(4)
C9 C10 H10 106.7
C11 C10 H10 106.7
C4 C10 H10 106.7
O2 C11 C1 111.6(4)
O2 C11 C10 104.5(6)
C1 C11 C10 112.8(4)
O2 C11 H11 109.3
C1 C11 H11 109.3
C10 C11 H11 109.3
O3 C12 O4 112.9(3)
O3 C12 H12A 109.0
O4 C12 H12A 109.0
O3 C12 H12B 109.0
O4 C12 H12B 109.0
H12A C12 H12B 107.8
O4 C13 H13A 109.5
O4 C13 H13B 109.5
H13A C13 H13B 109.5
O4 C13 H13C 109.5
H13A C13 H13C 109.5
H13B C13 H13C 109.5
C9 N1 O2 108.4(5)
C11 O2 N1 107.3(5)
C12 O3 C5 114.4(4)
C13 O4 C12 113.4(4)

loop_
_geom_bond_atom_site_label_1
_geom_bond_atom_site_label_2
_geom_bond_distance
C1 O1 1.207(6)
C1 C2 1.487(8)
C1 C11 1.532(9)
C2 C3 1.537(6)
C2 H2A 0.9700
C2 H2B 0.9700
C3 C4 1.522(6)
C3 H3A 0.9700
C3 H3B 0.9700
C4 C5 1.542(5)
C4 C10 1.550(6)
C4 H4 0.9800
C5 O3 1.434(5)
C5 C6 1.497(7)
C5 H5 0.9800
C6 C7 1.333(10)
C6 H6 0.9300
C7 C8 1.503(12)
C7 H7 0.9300
C8 C9 1.477(11)
C8 H8A 0.9700
C8 H8B 0.9700
C9 N1 1.270(8)
C9 C10 1.500(7)
C10 C11 1.532(8)
C10 H10 0.9800
C11 O2 1.418(7)
C11 H11 0.9800
C12 O3 1.404(5)
C12 O4 1.409(7)
C12 H12A 0.9700
C12 H12B 0.9700
C13 O4 1.407(7)
C13 H13A 0.9600
C13 H13B 0.9600
C13 H13C 0.9600
N1 O2 1.443(10)

loop_
_geom_torsion_atom_site_label_1
_geom_torsion_atom_site_label_2
_geom_torsion_atom_site_label_3
_geom_torsion_atom_site_label_4
_geom_torsion
O1 C1 C2 C3 113.4(6)
C11 C1 C2 C3 -63.4(6)
C1 C2 C3 C4 64.5(6)
C2 C3 C4 C5 179.7(4)
C2 C3 C4 C10 -52.1(5)
C3 C4 C5 O3 -69.3(4)
C10 C4 C5 O3 161.8(3)
C3 C4 C5 C6 52.7(5)
C10 C4 C5 C6 -76.2(5)
O3 C5 C6 C7 -170.2(5)
C4 C5 C6 C7 71.0(7)
C5 C6 C7 C8 -2.8(10)
C6 C7 C8 C9 -56.7(9)
C7 C8 C9 N1 -126.8(6)
C7 C8 C9 C10 62.5(8)
N1 C9 C10 C11 17.6(5)
C8 C9 C10 C11 -171.2(6)
N1 C9 C10 C4 145.1(5)
C8 C9 C10 C4 -43.7(7)
C3 C4 C10 C9 -81.7(5)
C5 C4 C10 C9 47.0(5)
C3 C4 C10 C11 37.3(5)
C5 C4 C10 C11 166.1(4)
O1 C1 C11 O2 -10.4(8)
C2 C1 C11 O2 166.5(5)
O1 C1 C11 C10 -127.8(5)
C2 C1 C11 C10 49.1(6)
C9 C10 C11 O2 -25.4(5)
C4 C10 C11 O2 -156.1(4)
C9 C10 C11 C1 96.1(5)
C4 C10 C11 C1 -34.6(6)
C8 C9 N1 O2 -174.1(5)
C10 C9 N1 O2 -2.5(6)
C1 C11 O2 N1 -96.1(6)
C10 C11 O2 N1 26.1(5)
C9 N1 O2 C11 -15.6(6)
O4 C12 O3 C5 66.1(5)
C6 C5 O3 C12 69.7(5)
C4 C5 O3 C12 -167.4(3)
O3 C12 O4 C13 67.2(6)
